data_7101814
loop_
_publ_author_name
'Mukhopadhyay, Uday'
'Grunert, C Matthias'
'Kusz, Joachim'
'Reiman, Sergey'
'G\"utlich, P'
'Bernal, Ivan'

_publ_section_title
;
 57Fe M\"ossbauer spectroscopy predicts superstructure for
 K0.08[Cu(II)(N,N'app)Cl]2[Fe(III)(CN)6].0.92H3O.3H2O.
;
_journal_issue 14
_journal_name_full 'Chemical communications (Cambridge, England)'
_journal_page_first 1444
_journal_page_last 1446
_journal_paper_doi 10.1039/b615130b
_journal_year 2007
_chemical_formula_sum 'C26 H63.84 Cl2 Cu2 Fe K0.08 N14 O3.92'
_chemical_formula_weight 892.43
_chemical_name_systematic
;
?
;
_space_group_IT_number 12
_symmetry_cell_setting monoclinic
_symmetry_space_group_name_Hall '-I 2y'
_symmetry_space_group_name_H-M 'I 1 2/m 1'
_atom_sites_solution_hydrogens geom
_atom_sites_solution_primary direct
_atom_sites_solution_secondary difmap
_audit_creation_method SHELXL-97
_cell_angle_alpha 90.00
_cell_angle_beta 104.180(16)
_cell_angle_gamma 90.00
_cell_formula_units_Z 2
_cell_length_a 9.7976(12)
_cell_length_b 14.057(3)
_cell_length_c 14.7122(16)
_cell_measurement_reflns_used 35
_cell_measurement_temperature 300(2)
_cell_measurement_theta_max 27
_cell_measurement_theta_min 8
_cell_volume 1964.5(5)
_computing_cell_refinement 'KM4 KUMA Diffraction'
_computing_data_collection 'KM4 KUMA Diffraction'
_computing_data_reduction 'Omnibus-BLP (E.Galdecka,2002)'
_computing_molecular_graphics 'PLATON (Spek,2003)'
_computing_publication_material 'SHELXS-97 (Sheldrick, 1997)'
_computing_structure_refinement 'SHELXL-97 (Sheldrick, 1997)'
_computing_structure_solution 'SHELXS-97 (Sheldrick, 1990)'
_diffrn_ambient_temperature 300(2)
_diffrn_detector_area_resol_mean 'point detector'
_diffrn_measured_fraction_theta_full 1.000
_diffrn_measured_fraction_theta_max 1.000
_diffrn_measurement_device_type 'KM4 KUMA Diffraction'
_diffrn_measurement_method 'profile data from \q/2\q scan'
_diffrn_radiation_monochromator graphite
_diffrn_radiation_source 'fine-focus sealed tube'
_diffrn_radiation_type MoK\a
_diffrn_radiation_wavelength 0.71073
_diffrn_reflns_av_R_equivalents 0.0223
_diffrn_reflns_av_sigmaI/netI 0.0312
_diffrn_reflns_limit_h_max 11
_diffrn_reflns_limit_h_min -11
_diffrn_reflns_limit_k_max 0
_diffrn_reflns_limit_k_min -16
_diffrn_reflns_limit_l_max 17
_diffrn_reflns_limit_l_min 0
_diffrn_reflns_number 1909
_diffrn_reflns_theta_full 25.06
_diffrn_reflns_theta_max 25.06
_diffrn_reflns_theta_min 2.03
_diffrn_standards_interval_count 60
_diffrn_standards_number 2
_exptl_absorpt_coefficient_mu 1.632
_exptl_absorpt_correction_type none
_exptl_crystal_colour black
_exptl_crystal_density_diffrn 1.509
_exptl_crystal_density_method 'not measured'
_exptl_crystal_description polyhedron
_exptl_crystal_F_000 937
_exptl_crystal_size_max 0.34
_exptl_crystal_size_mid 0.20
_exptl_crystal_size_min 0.18
_refine_diff_density_max 0.728
_refine_diff_density_min -0.970
_refine_diff_density_rms 0.117
_refine_ls_extinction_method none
_refine_ls_goodness_of_fit_ref 1.226
_refine_ls_hydrogen_treatment constr
_refine_ls_matrix_type full
_refine_ls_number_parameters 123
_refine_ls_number_reflns 1835
_refine_ls_number_restraints 0
_refine_ls_restrained_S_all 1.226
_refine_ls_R_factor_all 0.0871
_refine_ls_R_factor_gt 0.0557
_refine_ls_shift/su_max 0.001
_refine_ls_shift/su_mean 0.000
_refine_ls_structure_factor_coef Fsqd
_refine_ls_weighting_details 'calc w=1/[\s^2^(Fo^2^)+(0.0401P)^2^+16.6374P] where P=(Fo^2^+2Fc^2^)/3'
_refine_ls_weighting_scheme calc
_refine_ls_wR_factor_gt 0.1262
_refine_ls_wR_factor_ref 0.1495
_reflns_number_gt 1400
_reflns_number_total 1835
_reflns_threshold_expression >2sigma(I)
_cod_data_source_file b615130b.txt
_cod_data_source_block ber6_300
_cod_original_sg_symbol_H-M 'I 2/m'
_cod_database_code 7101814

loop_
_symmetry_equiv_pos_as_xyz
'x, y, z'
'-x, y, -z'
'x+1/2, y+1/2, z+1/2'
'-x+1/2, y+1/2, -z+1/2'
'-x, -y, -z'
'x, -y, z'
'-x+1/2, -y+1/2, -z+1/2'
'x+1/2, -y+1/2, z+1/2'

loop_
_atom_site_label
_atom_site_type_symbol
_atom_site_fract_x
_atom_site_fract_y
_atom_site_fract_z
_atom_site_U_iso_or_equiv
_atom_site_adp_type
_atom_site_occupancy
_atom_site_symmetry_multiplicity
_atom_site_calc_flag
_atom_site_refinement_flags
_atom_site_disorder_assembly
_atom_site_disorder_group
Cu2 Cu 0.49713(10) 0.5000 1.18641(6) 0.0313(3) Uani 1 2 d S . .
Cl2 Cl 0.3124(3) 0.5000 1.0407(2) 0.0764(9) Uani 1 2 d S . .
N1 N 0.4116(5) 0.4130(4) 1.2689(3) 0.0498(14) Uani 1 1 d . . .
N2 N 0.6176(5) 0.4000(4) 1.1482(4) 0.0468(13) Uani 1 1 d . . .
H1N H 0.6252 0.4143 1.0900 0.056 Uiso 1 1 calc R . .
H2N H 0.7043 0.4049 1.1865 0.056 Uiso 1 1 calc R . .
C1 C 0.5743(8) 0.2999(5) 1.1480(6) 0.068(2) Uani 1 1 d . . .
H11 H 0.6464 0.2599 1.1329 0.082 Uiso 1 1 calc R . .
H21 H 0.4880 0.2906 1.0998 0.082 Uiso 1 1 calc R . .
C2 C 0.5514(9) 0.2709(6) 1.2399(8) 0.087(3) Uani 1 1 d . . .
H12 H 0.6296 0.2939 1.2890 0.105 Uiso 1 1 calc R . .
H22 H 0.5519 0.2020 1.2431 0.105 Uiso 1 1 calc R . .
C3 C 0.4159(9) 0.3069(6) 1.2590(7) 0.077(3) Uani 1 1 d . . .
H13 H 0.3379 0.2872 1.2081 0.093 Uiso 1 1 calc R . .
H23 H 0.4034 0.2778 1.3161 0.093 Uiso 1 1 calc R . .
C4 C 0.2638(7) 0.4455(6) 1.2559(5) 0.061(2) Uani 1 1 d . . .
H14 H 0.2255 0.4217 1.3064 0.074 Uiso 1 1 calc R . .
H24 H 0.2063 0.4217 1.1970 0.074 Uiso 1 1 calc R . .
C8 C 0.4928(8) 0.4455(6) 1.3625(4) 0.072(3) Uani 1 1 d . . .
H18 H 0.5886 0.4217 1.3751 0.087 Uiso 1 1 calc R . .
H28 H 0.4498 0.4217 1.4108 0.087 Uiso 1 1 calc R . .
Fe1 Fe 0.0000 0.5000 0.5000 0.0278(4) Uani 1 4 d S . .
N3 N -0.2133(6) 0.6554(4) 0.5221(4) 0.0516(14) Uani 1 1 d . . .
N4 N 0.1353(9) 0.5000 0.7126(6) 0.063(2) Uani 1 2 d S . .
C5 C -0.1333(6) 0.5976(4) 0.5143(4) 0.0350(13) Uani 1 1 d . . .
C6 C 0.0833(8) 0.5000 0.6336(6) 0.0385(19) Uani 1 2 d S . .
O1W O 0.3481(13) 0.1666(7) 1.4935(9) 0.146(4) Uani 0.92 1 d P A 1
K1 K 0.394(4) 0.186(3) 1.469(2) 0.080(9) Uiso 0.08 1 d P . 2

loop_
_atom_site_aniso_label
_atom_site_aniso_U_11
_atom_site_aniso_U_22
_atom_site_aniso_U_33
_atom_site_aniso_U_23
_atom_site_aniso_U_13
_atom_site_aniso_U_12
Cu2 0.0290(5) 0.0370(6) 0.0289(5) 0.000 0.0089(4) 0.000
Cl2 0.0767(19) 0.088(2) 0.0666(18) 0.000 0.0211(15) 0.000
N1 0.036(3) 0.074(4) 0.039(3) 0.014(3) 0.010(2) -0.006(3)
N2 0.036(3) 0.052(3) 0.051(3) -0.012(3) 0.009(2) 0.002(2)
C1 0.051(4) 0.049(4) 0.096(6) -0.015(4) 0.001(4) 0.007(4)
C2 0.067(5) 0.047(5) 0.132(9) 0.018(5) -0.006(5) 0.004(4)
C3 0.066(5) 0.061(5) 0.096(6) 0.035(5) 0.004(4) -0.024(4)
C4 0.037(3) 0.107(6) 0.043(3) 0.015(4) 0.015(3) -0.008(4)
C8 0.054(4) 0.129(7) 0.031(3) 0.025(4) 0.006(3) -0.005(4)
Fe1 0.0281(8) 0.0276(8) 0.0263(8) 0.000 0.0039(6) 0.000
N3 0.049(3) 0.044(3) 0.062(4) -0.004(3) 0.015(3) 0.005(3)
N4 0.064(5) 0.077(6) 0.040(5) 0.000 -0.002(4) 0.000
C5 0.037(3) 0.033(3) 0.033(3) -0.002(2) 0.004(2) -0.003(3)
C6 0.034(4) 0.045(5) 0.033(5) 0.000 0.001(4) 0.000
O1W 0.177(11) 0.074(7) 0.196(12) 0.015(7) 0.065(9) 0.046(7)

loop_
_atom_type_symbol
_atom_type_description
_atom_type_scat_dispersion_real
_atom_type_scat_dispersion_imag
_atom_type_scat_source
C C 0.0033 0.0016 'International Tables Vol C Tables 4.2.6.8 and 6.1.1.4'
H H 0.0000 0.0000 'International Tables Vol C Tables 4.2.6.8 and 6.1.1.4'
Cl Cl 0.1484 0.1585 'International Tables Vol C Tables 4.2.6.8 and 6.1.1.4'
Cu Cu 0.3201 1.2651 'International Tables Vol C Tables 4.2.6.8 and 6.1.1.4'
Fe Fe 0.3463 0.8444 'International Tables Vol C Tables 4.2.6.8 and 6.1.1.4'
N N 0.0061 0.0033 'International Tables Vol C Tables 4.2.6.8 and 6.1.1.4'
O O 0.0106 0.0060 'International Tables Vol C Tables 4.2.6.8 and 6.1.1.4'
K K 0.2009 0.2494 'International Tables Vol C Tables 4.2.6.8 and 6.1.1.4'

loop_
_geom_angle_atom_site_label_1
_geom_angle_atom_site_label_2
_geom_angle_atom_site_label_3
_geom_angle
_geom_angle_site_symmetry_1
_geom_angle_site_symmetry_3
N2 Cu2 N2 89.2(3) . 6_565
N2 Cu2 N1 95.9(2) . .
N2 Cu2 N1 160.6(2) 6_565 .
N2 Cu2 N1 160.6(2) . 6_565
N2 Cu2 N1 95.9(2) 6_565 6_565
N1 Cu2 N1 73.6(3) . 6_565
N2 Cu2 Cl2 96.59(16) . .
N2 Cu2 Cl2 96.59(16) 6_565 .
N1 Cu2 Cl2 101.41(16) . .
N1 Cu2 Cl2 101.41(16) 6_565 .
Cu2 Cl2 K1 110.7(7) . 7_557
Cu2 Cl2 K1 110.7(7) . 4_557
K1 Cl2 K1 105.4(14) 7_557 4_557
C8 N1 C4 108.0(5) . .
C8 N1 C3 112.0(6) . .
C4 N1 C3 110.0(6) . .
C8 N1 Cu2 99.4(4) . .
C4 N1 Cu2 105.6(4) . .
C3 N1 Cu2 120.8(5) . .
C1 N2 Cu2 118.9(4) . .
N2 C1 C2 111.7(7) . .
C1 C2 C3 114.5(7) . .
N1 C3 C2 113.5(6) . .
N1 C4 C4 107.9(4) . 6_565
N1 C8 C8 107.9(4) . 6_565
C6 Fe1 C6 179.999(1) . 5_566
C6 Fe1 C5 91.0(2) . 6_565
C6 Fe1 C5 89.0(2) 5_566 6_565
C6 Fe1 C5 89.0(2) . 5_566
C6 Fe1 C5 91.0(2) 5_566 5_566
C5 Fe1 C5 90.0(3) 6_565 5_566
C6 Fe1 C5 89.0(2) . 2_556
C6 Fe1 C5 91.0(2) 5_566 2_556
C5 Fe1 C5 180.000(1) 6_565 2_556
C5 Fe1 C5 90.0(3) 5_566 2_556
C6 Fe1 C5 91.0(2) . .
C6 Fe1 C5 89.0(2) 5_566 .
C5 Fe1 C5 90.0(3) 6_565 .
C5 Fe1 C5 179.999(1) 5_566 .
C5 Fe1 C5 90.0(3) 2_556 .
C5 N3 K1 173.4(8) . 5_567
N3 C5 Fe1 179.4(6) . .
N4 C6 Fe1 178.6(8) . .
K1 K1 N3 123.2(12) 2_658 5_567
K1 K1 Cl2 124.2(9) 2_658 7_557
N3 K1 Cl2 103.7(10) 5_567 7_557

loop_
_geom_bond_atom_site_label_1
_geom_bond_atom_site_label_2
_geom_bond_distance
_geom_bond_site_symmetry_2
Cu2 N2 2.002(5) .
Cu2 N2 2.002(5) 6_565
Cu2 N1 2.041(5) .
Cu2 N1 2.041(5) 6_565
Cu2 Cl2 2.444(3) .
Cl2 K1 3.29(4) 7_557
Cl2 K1 3.29(4) 4_557
N1 C8 1.484(8) .
N1 C4 1.486(8) .
N1 C3 1.499(10) .
N2 C1 1.469(9) .
C1 C2 1.481(12) .
C2 C3 1.510(12) .
C4 C4 1.533(16) 6_565
C8 C8 1.533(18) 6_565
Fe1 C6 1.935(8) .
Fe1 C6 1.935(8) 5_566
Fe1 C5 1.940(6) 6_565
Fe1 C5 1.940(6) 5_566
Fe1 C5 1.940(6) 2_556
Fe1 C5 1.940(6) .
N3 C5 1.154(7) .
N3 K1 2.87(4) 5_567
N4 C6 1.148(11) .
K1 K1 2.05(7) 2_658
K1 N3 2.87(4) 5_567
K1 Cl2 3.29(4) 7_557
